data_4063679
loop_
_publ_author_name
'Stollenz, Michael'
'Gehring, Henrike'
'Konstanzer, Vera'
'Fischer, Stefan'
'Dechert, Sebastian'
'Grosse, Christian'
'Meyer, Franc'

_publ_section_title
;
 From Pyrazolate-Based Binuclear Copper(I) Complexes to Octanuclear
 \s-Mesityl-Bridged \m4-Oxo-Cuprocuprates: Controlled Dioxygen Splitting
 by Organocopper Scaffolds
;
_journal_issue 14
_journal_name_full Organometallics
_journal_page_first 3708
_journal_paper_doi 10.1021/om100836j
_journal_volume 30
_journal_year 2011
_chemical_formula_moiety 'C29 H40 N6'
_chemical_formula_sum 'C29 H40 N6'
_chemical_formula_weight 472.67
_chemical_name_systematic
;
 ?
;
_space_group_IT_number 14
_symmetry_cell_setting monoclinic
_symmetry_space_group_name_Hall '-P 2ybc'
_symmetry_space_group_name_H-M 'P 1 21/c 1'
_atom_sites_solution_hydrogens geom
_atom_sites_solution_primary direct
_atom_sites_solution_secondary difmap
_audit_creation_method SHELXL-97
_cell_angle_alpha 90.00
_cell_angle_beta 101.041(6)
_cell_angle_gamma 90.00
_cell_formula_units_Z 2
_cell_length_a 11.9534(8)
_cell_length_b 6.1044(4)
_cell_length_c 18.5872(15)
_cell_measurement_reflns_used 19477
_cell_measurement_temperature 133(2)
_cell_measurement_theta_max 26.08
_cell_measurement_theta_min 1.74
_cell_volume 1331.17(17)
_computing_cell_refinement 'X-AREA (Stoe & Cie, 2002)'
_computing_data_collection 'X-AREA (Stoe & Cie, 2002)'
_computing_data_reduction 'X-AREA (Stoe & Cie, 2002)'
_computing_molecular_graphics 'DIAMOND (Brandenburg, 2001)'
_computing_publication_material 'SHELXL-97 (Sheldrick, 1997)'
_computing_structure_refinement 'SHELXL-97 (Sheldrick, 1997)'
_computing_structure_solution 'SHELXS-97 (Sheldrick, 1990)'
_diffrn_ambient_temperature 133(2)
_diffrn_measured_fraction_theta_full 0.969
_diffrn_measured_fraction_theta_max 0.969
_diffrn_measurement_device_type 'Stoe IPDS II'
_diffrn_measurement_method \w
_diffrn_radiation_monochromator graphite
_diffrn_radiation_source 'fine-focus sealed tube'
_diffrn_radiation_type MoK\a
_diffrn_radiation_wavelength 0.71073
_diffrn_reflns_av_R_equivalents 0.0000
_diffrn_reflns_av_sigmaI/netI 0.0525
_diffrn_reflns_limit_h_max 14
_diffrn_reflns_limit_h_min -14
_diffrn_reflns_limit_k_max 7
_diffrn_reflns_limit_k_min -7
_diffrn_reflns_limit_l_max 19
_diffrn_reflns_limit_l_min -22
_diffrn_reflns_number 19477
_diffrn_reflns_theta_full 26.08
_diffrn_reflns_theta_max 26.08
_diffrn_reflns_theta_min 1.74
_exptl_absorpt_coefficient_mu 0.072
_exptl_absorpt_correction_type none
_exptl_crystal_colour colorless
_exptl_crystal_density_diffrn 1.179
_exptl_crystal_density_method 'not measured'
_exptl_crystal_description block
_exptl_crystal_F_000 512
_exptl_crystal_size_max 0.14
_exptl_crystal_size_mid 0.11
_exptl_crystal_size_min 0.1
_refine_diff_density_max 0.290
_refine_diff_density_min -0.149
_refine_diff_density_rms 0.038
_refine_ls_extinction_coef 0.0210(17)
_refine_ls_extinction_expression Fc^*^=kFc[1+0.001xFc^2^\l^3^/sin(2\q)]^-1/4^
_refine_ls_extinction_method SHELXL
_refine_ls_goodness_of_fit_ref 1.017
_refine_ls_hydrogen_treatment constr
_refine_ls_matrix_type full
_refine_ls_number_parameters 183
_refine_ls_number_reflns 19477
_refine_ls_number_restraints 1
_refine_ls_restrained_S_all 1.035
_refine_ls_R_factor_all 0.0739
_refine_ls_R_factor_gt 0.0481
_refine_ls_shift/su_max 0.001
_refine_ls_shift/su_mean 0.000
_refine_ls_structure_factor_coef Fsqd
_refine_ls_weighting_details 'calc w=1/[\s^2^(Fo^2^)+(0.0553P)^2^+0.0000P] where P=(Fo^2^+2Fc^2^)/3'
_refine_ls_weighting_scheme calc
_refine_ls_wR_factor_gt 0.1058
_refine_ls_wR_factor_ref 0.1126
_reflns_number_gt 13724
_reflns_number_total 19477
_reflns_threshold_expression >2sigma(I)
_cod_data_source_file om100836j_si_003.cif
_cod_data_source_block L3H-stg8cy
_cod_depositor_comments
;
The following automatic conversions were performed:

'_symmetry_cell_setting' value 'Monoclinic' changed to 'monoclinic'
according to /home/saulius/struct/CIF-dictionaries/cif_core.dic
dictionary named 'cif_core.dic' version 2.4.1 from 2010-06-29.

Automatic conversion script
Id: cif_fix_values 1715 2011-07-08 13:25:40Z adriana 
;
_cod_original_cell_volume 1331.17(16)
_cod_original_sg_symbol_H-M 'P 21/c'
_cod_database_code 4063679

loop_
_symmetry_equiv_pos_as_xyz
'x, y, z'
'-x, y+1/2, -z+1/2'
'-x, -y, -z'
'x, -y-1/2, z-1/2'

loop_
_atom_site_label
_atom_site_type_symbol
_atom_site_fract_x
_atom_site_fract_y
_atom_site_fract_z
_atom_site_U_iso_or_equiv
_atom_site_adp_type
_atom_site_occupancy
_atom_site_symmetry_multiplicity
_atom_site_calc_flag
_atom_site_refinement_flags
_atom_site_disorder_assembly
_atom_site_disorder_group
N1 N 0.56660(9) 0.22822(19) 0.51282(7) 0.0233(3) Uani 0.50 1 d P A -1
N2 N 0.45458(9) 0.2447(2) 0.48467(7) 0.0222(3) Uani 0.50 1 d P A -1
H2 H 0.4115 0.1332 0.4717 0.080 Uiso 0.50 1 calc PR A -1
C1 C 0.51158(16) 0.5794(3) 0.50444(8) 0.0216(3) Uani 0.50 1 d P A -1
H1 H 0.5152 0.7313 0.5081 0.080 Uiso 0.50 1 calc PR A -1
C2 C 0.60217(16) 0.4322(3) 0.52392(10) 0.0225(4) Uani 0.50 1 d PD A -1
C3 C 0.41596(16) 0.4550(4) 0.47874(10) 0.0197(4) Uani 0.50 1 d PD . -1
N3 N 0.74631(5) 0.61774(9) 0.61707(3) 0.02042(14) Uani 1 1 d . A .
N4 N 0.68082(5) 0.59887(11) 0.80061(4) 0.02847(15) Uani 1 1 d . . .
C4 C 0.71626(7) 0.48583(14) 0.55043(4) 0.03062(18) Uani 1 1 d D . .
H4A H 0.7439 0.5627 0.5116 0.080 Uiso 1 1 calc R A .
H4B H 0.7586 0.3497 0.5588 0.080 Uiso 1 1 calc R . .
C5 C 0.70456(6) 0.51641(12) 0.67830(4) 0.02398(17) Uani 1 1 d . . .
H5A H 0.7619 0.4154 0.7031 0.080 Uiso 1 1 calc R A .
H5B H 0.6366 0.4322 0.6590 0.080 Uiso 1 1 calc R . .
C6 C 0.67693(5) 0.67945(11) 0.73338(4) 0.02122(15) Uani 1 1 d . A .
C7 C 0.64378(6) 0.89355(12) 0.71461(4) 0.02530(17) Uani 1 1 d . . .
H7 H 0.6423 0.9451 0.6674 0.080 Uiso 1 1 calc R A .
C8 C 0.61313(6) 1.02823(12) 0.76710(5) 0.02916(18) Uani 1 1 d . A .
H8 H 0.5907 1.1720 0.7558 0.080 Uiso 1 1 calc R . .
C9 C 0.61627(7) 0.94635(13) 0.83663(5) 0.03121(19) Uani 1 1 d . . .
H9 H 0.5960 1.0336 0.8731 0.080 Uiso 1 1 calc R A .
C10 C 0.64992(6) 0.73329(15) 0.85073(5) 0.0351(2) Uani 1 1 d . A .
H10 H 0.6514 0.6787 0.8976 0.080 Uiso 1 1 calc R . .
C11 C 0.86882(5) 0.67559(11) 0.63682(4) 0.02110(16) Uani 1 1 d . . .
H11 H 0.8813 0.7367 0.6865 0.080 Uiso 1 1 calc R A .
C12 C 0.95055(6) 0.48062(12) 0.63906(5) 0.02772(18) Uani 1 1 d . A .
H12A H 0.9329 0.3718 0.6732 0.080 Uiso 1 1 calc R . .
H12B H 0.9400 0.4136 0.5909 0.080 Uiso 1 1 calc R . .
C13 C 1.07446(6) 0.55268(13) 0.66241(5) 0.0355(2) Uani 1 1 d . . .
H13A H 1.0868 0.6078 0.7123 0.080 Uiso 1 1 calc R A .
H13B H 1.1242 0.4276 0.6614 0.080 Uiso 1 1 calc R . .
C14 C 1.10405(6) 0.73044(14) 0.61173(5) 0.0349(2) Uani 1 1 d . A .
H14A H 1.0980 0.6718 0.5626 0.080 Uiso 1 1 calc R . .
H14B H 1.1821 0.7780 0.6287 0.080 Uiso 1 1 calc R . .
C15 C 1.02386(6) 0.92540(13) 0.60996(5) 0.03219(19) Uani 1 1 d . . .
H15A H 1.0416 1.0340 0.5757 0.080 Uiso 1 1 calc R A .
H15B H 1.0352 0.9921 0.6582 0.080 Uiso 1 1 calc R . .
C16 C 0.89915(6) 0.85513(12) 0.58693(5) 0.02884(18) Uani 1 1 d . A .
H16A H 0.8501 0.9808 0.5888 0.080 Uiso 1 1 calc R . .
H16B H 0.8860 0.8022 0.5368 0.080 Uiso 1 1 calc R . .

loop_
_atom_site_aniso_label
_atom_site_aniso_U_11
_atom_site_aniso_U_22
_atom_site_aniso_U_33
_atom_site_aniso_U_23
_atom_site_aniso_U_13
_atom_site_aniso_U_12
N1 0.0180(5) 0.0239(7) 0.0266(7) -0.0008(5) 0.0009(5) -0.0016(5)
N2 0.0179(5) 0.0217(7) 0.0251(7) -0.0015(5) -0.0005(5) -0.0006(5)
C1 0.0233(9) 0.0228(8) 0.0194(8) -0.0025(7) 0.0057(7) -0.0042(8)
C2 0.0229(9) 0.0240(10) 0.0209(9) -0.0026(9) 0.0050(6) 0.0002(9)
C3 0.0130(10) 0.0277(12) 0.0182(8) -0.0007(9) 0.0023(7) -0.0014(9)
N3 0.0174(3) 0.0236(3) 0.0202(3) -0.0010(3) 0.0033(2) -0.0016(2)
N4 0.0269(3) 0.0334(4) 0.0250(4) 0.0036(3) 0.0049(3) 0.0009(3)
C4 0.0330(4) 0.0337(4) 0.0240(4) -0.0045(3) 0.0024(3) -0.0076(3)
C5 0.0244(4) 0.0232(4) 0.0243(4) 0.0013(3) 0.0046(3) -0.0014(3)
C6 0.0127(3) 0.0267(4) 0.0239(4) 0.0008(3) 0.0025(3) -0.0025(3)
C7 0.0220(4) 0.0280(4) 0.0269(4) 0.0024(3) 0.0075(3) -0.0002(3)
C8 0.0235(4) 0.0286(4) 0.0371(5) -0.0017(3) 0.0102(3) -0.0008(3)
C9 0.0243(4) 0.0395(5) 0.0317(5) -0.0078(4) 0.0099(3) -0.0013(3)
C10 0.0333(4) 0.0492(5) 0.0239(4) 0.0028(4) 0.0084(3) -0.0003(4)
C11 0.0165(3) 0.0217(4) 0.0244(4) 0.0000(3) 0.0021(3) 0.0008(3)
C12 0.0211(4) 0.0253(4) 0.0364(5) 0.0015(3) 0.0044(3) 0.0044(3)
C13 0.0190(4) 0.0353(5) 0.0506(6) 0.0001(4) 0.0023(4) 0.0056(3)
C14 0.0211(4) 0.0359(5) 0.0487(6) -0.0050(4) 0.0094(4) -0.0005(3)
C15 0.0241(4) 0.0271(4) 0.0460(5) 0.0007(4) 0.0083(4) -0.0029(3)
C16 0.0215(4) 0.0265(4) 0.0392(5) 0.0053(4) 0.0074(3) 0.0007(3)

loop_
_atom_type_symbol
_atom_type_description
_atom_type_scat_dispersion_real
_atom_type_scat_dispersion_imag
_atom_type_scat_source
C C 0.0033 0.0016 'International Tables Vol C Tables 4.2.6.8 and 6.1.1.4'
H H 0.0000 0.0000 'International Tables Vol C Tables 4.2.6.8 and 6.1.1.4'
N N 0.0061 0.0033 'International Tables Vol C Tables 4.2.6.8 and 6.1.1.4'

loop_
_geom_angle_atom_site_label_1
_geom_angle_atom_site_label_2
_geom_angle_atom_site_label_3
_geom_angle
_geom_angle_site_symmetry_3
C2 N1 N2 104.90(13) .
N1 N2 C3 113.52(13) .
C3 C1 C2 106.54(15) .
N1 C2 C4 122.69(17) .
N1 C2 C1 110.81(14) .
C4 C2 C1 126.49(16) .
N2 C3 C1 104.21(19) .
N2 C3 C4 122.29(14) 3_666
C1 C3 C4 133.5(2) 3_666
C4 N3 C5 111.13(6) .
C4 N3 C11 114.29(6) .
C5 N3 C11 112.07(5) .
C6 N4 C10 117.28(7) .
C2 C4 N3 119.49(10) .
N3 C4 C3 103.16(9) 3_666
N3 C5 C6 113.58(6) .
N4 C6 C7 122.55(7) .
N4 C6 C5 114.77(6) .
C7 C6 C5 122.59(7) .
C8 C7 C6 119.00(7) .
C7 C8 C9 118.94(7) .
C10 C9 C8 118.49(7) .
N4 C10 C9 123.74(8) .
N3 C11 C16 111.08(6) .
N3 C11 C12 114.54(6) .
C16 C11 C12 110.47(6) .
C13 C12 C11 111.23(6) .
C14 C13 C12 110.94(7) .
C13 C14 C15 110.50(7) .
C14 C15 C16 111.21(6) .
C11 C16 C15 111.34(6) .

loop_
_geom_bond_atom_site_label_1
_geom_bond_atom_site_label_2
_geom_bond_distance
_geom_bond_site_symmetry_2
N1 C2 1.319(2) .
N1 N2 1.3449(16) .
N2 C3 1.362(3) .
C1 C3 1.379(2) .
C1 C2 1.401(2) .
C2 C4 1.3973(19) .
C3 C4 1.610(2) 3_666
N3 C4 1.4634(9) .
N3 C5 1.4644(9) .
N3 C11 1.4825(8) .
N4 C6 1.3354(10) .
N4 C10 1.3452(11) .
C4 C3 1.610(2) 3_666
C5 C6 1.5091(11) .
C6 C7 1.3907(10) .
C7 C8 1.3779(11) .
C8 C9 1.3794(12) .
C9 C10 1.3717(12) .
C11 C16 1.5235(10) .
C11 C12 1.5353(9) .
C12 C13 1.5262(10) .
C13 C14 1.5224(12) .
C14 C15 1.5245(11) .
C15 C16 1.5313(10) .

loop_
_geom_hbond_atom_site_label_D
_geom_hbond_atom_site_label_H
_geom_hbond_atom_site_label_A
_geom_hbond_distance_DH
_geom_hbond_distance_HA
_geom_hbond_distance_DA
_geom_hbond_angle_DHA
_geom_hbond_site_symmetry_A
N2 H2 N1 0.86 2.23 2.8994(17) 134.1 3_656
